data_1553364
loop_
_publ_author_name
'Ye, Ye'
'Dawa, Drolma'
'Liu, Guang-Hui'
'Zhao, Min'
'Tseden, Dorje'
'Gu, Yu-Cheng'
'Ding, Li-Sheng'
'Cao, Zhi-Xing'
'Zhou, Yan'

_publ_section_title
;
 Antiproliferative Sesquiterpenoids from Ligularia rumicifolia with
 Diverse Skeletons.
;
_journal_issue 9
_journal_name_full 'Journal of natural products'
_journal_page_first 1992
_journal_page_last 2003
_journal_paper_doi 10.1021/acs.jnatprod.8b00197
_journal_volume 81
_journal_year 2018
_chemical_absolute_configuration ad
_chemical_formula_moiety 'C37 H54 O12'
_chemical_formula_sum 'C37 H54 O12'
_chemical_formula_weight 690.80
_space_group_crystal_system orthorhombic
_space_group_IT_number 19
_space_group_name_Hall 'P 2ac 2ab'
_space_group_name_H-M_alt 'P 21 21 21'
_atom_sites_solution_hydrogens mixed
_atom_sites_solution_primary direct
_atom_sites_solution_secondary difmap
_audit_creation_method SHELXL-2014/7
_cell_angle_alpha 90
_cell_angle_beta 90
_cell_angle_gamma 90
_cell_formula_units_Z 4
_cell_length_a 12.5134(2)
_cell_length_b 15.2070(2)
_cell_length_c 20.2912(3)
_cell_measurement_reflns_used 9848
_cell_measurement_temperature 100(2)
_cell_measurement_theta_max 70.24
_cell_measurement_theta_min 3.63
_cell_volume 3861.24(10)
_computing_cell_refinement 'Bruker SAINT'
_computing_data_collection 'Bruker APEX2'
_computing_data_reduction 'Bruker SAINT'
_computing_molecular_graphics 'Bruker SHELXTL'
_computing_publication_material 'Bruker SHELXTL'
_computing_structure_refinement 'SHELXL-2014 (Sheldrick 2014)'
_computing_structure_solution 'SHELXS-97 (Sheldrick 2008)'
_diffrn_ambient_temperature 100(2)
_diffrn_measured_fraction_theta_full 0.995
_diffrn_measured_fraction_theta_max 0.982
_diffrn_measurement_device_type 'Bruker APEX-II CCD'
_diffrn_measurement_method '\f and \w scans'
_diffrn_radiation_type CuK\a
_diffrn_radiation_wavelength 1.54178
_diffrn_reflns_av_R_equivalents 0.0300
_diffrn_reflns_av_unetI/netI 0.0298
_diffrn_reflns_Laue_measured_fraction_full 0.995
_diffrn_reflns_Laue_measured_fraction_max 0.982
_diffrn_reflns_limit_h_max 14
_diffrn_reflns_limit_h_min -15
_diffrn_reflns_limit_k_max 17
_diffrn_reflns_limit_k_min -18
_diffrn_reflns_limit_l_max 21
_diffrn_reflns_limit_l_min -24
_diffrn_reflns_number 23961
_diffrn_reflns_point_group_measured_fraction_full 0.984
_diffrn_reflns_point_group_measured_fraction_max 0.966
_diffrn_reflns_theta_full 67.679
_diffrn_reflns_theta_max 70.233
_diffrn_reflns_theta_min 3.632
_diffrn_source 'fine-focus sealed tube'
_exptl_absorpt_coefficient_mu 0.726
_exptl_absorpt_correction_type multi-scan
_exptl_absorpt_process_details sadabs
_exptl_crystal_colour colourless
_exptl_crystal_density_diffrn 1.188
_exptl_crystal_description prism
_exptl_crystal_F_000 1488
_exptl_crystal_size_max 0.750
_exptl_crystal_size_mid 0.490
_exptl_crystal_size_min 0.220
_exptl_transmission_factor_max 0.5221
_exptl_transmission_factor_min 0.3253
_refine_diff_density_max 0.189
_refine_diff_density_min -0.226
_refine_diff_density_rms 0.054
_refine_ls_abs_structure_details
;
 Flack x determined using 3033 quotients [(I+)-(I-)]/[(I+)+(I-)]
 (Parsons, Flack and Wagner, Acta Cryst. B69 (2013) 249-259).
;
_refine_ls_abs_structure_Flack 0.05(3)
_refine_ls_extinction_method none
_refine_ls_goodness_of_fit_ref 1.068
_refine_ls_hydrogen_treatment mixed
_refine_ls_matrix_type full
_refine_ls_number_parameters 455
_refine_ls_number_reflns 7102
_refine_ls_number_restraints 0
_refine_ls_restrained_S_all 1.068
_refine_ls_R_factor_all 0.0312
_refine_ls_R_factor_gt 0.0311
_refine_ls_shift/su_max 0.001
_refine_ls_shift/su_mean 0.000
_refine_ls_structure_factor_coef Fsqd
_refine_ls_weighting_details 'w=1/[\s^2^(Fo^2^)+(0.0454P)^2^+0.6679P] where P=(Fo^2^+2Fc^2^)/3'
_refine_ls_weighting_scheme calc
_refine_ls_wR_factor_gt 0.0791
_refine_ls_wR_factor_ref 0.0792
_reflns_Friedel_coverage 0.762
_reflns_Friedel_fraction_full 0.970
_reflns_Friedel_fraction_max 0.945
_reflns_number_gt 7082
_reflns_number_total 7102
_reflns_threshold_expression 'I > 2\s(I)'
_cod_data_source_file np8b00197_si_002.cif
_cod_data_source_block cu_zy_lrd1_0m
_cod_database_code 1553364
_shelx_shelxl_version_number 2014/7
_shelx_space_group_comment
;
The symmetry employed for this shelxl refinement is uniquely defined
by the following loop, which should always be used as a source of
symmetry information in preference to the above space-group names.
They are only intended as comments.
;
_shelx_estimated_absorpt_t_min 0.612
_shelx_estimated_absorpt_t_max 0.857

loop_
_space_group_symop_operation_xyz
'x, y, z'
'x+1/2, -y+1/2, -z'
'-x, y+1/2, -z+1/2'
'-x+1/2, -y, z+1/2'

loop_
_atom_site_label
_atom_site_type_symbol
_atom_site_fract_x
_atom_site_fract_y
_atom_site_fract_z
_atom_site_U_iso_or_equiv
_atom_site_adp_type
_atom_site_occupancy
_atom_site_site_symmetry_order
_atom_site_calc_flag
_atom_site_refinement_flags_posn
_atom_site_refinement_flags_adp
O1 O 0.42271(12) 1.14505(9) 0.57498(7) 0.0325(3) Uani 1 1 d . .
H1 H 0.375(2) 1.185(2) 0.5907(14) 0.049 Uiso 1 1 d . U
O2 O 0.33848(10) 0.97053(8) 0.51571(6) 0.0219(3) Uani 1 1 d . .
O3 O 0.21880(10) 0.59938(8) 0.31394(6) 0.0192(2) Uani 1 1 d . .
O4 O 0.18981(13) 0.52385(9) 0.21998(7) 0.0332(3) Uani 1 1 d . .
O5 O 0.33690(9) 0.70362(8) 0.22906(6) 0.0180(2) Uani 1 1 d . .
O6 O 0.25712(12) 0.77317(10) 0.14489(6) 0.0330(3) Uani 1 1 d . .
O7 O 0.51201(9) 0.77217(9) 0.30621(6) 0.0241(3) Uani 1 1 d . .
O8 O 0.02538(9) 0.85589(7) 0.43331(6) 0.0165(2) Uani 1 1 d . .
O9 O -0.09531(10) 0.83072(8) 0.51371(6) 0.0235(3) Uani 1 1 d . .
O10 O 0.14094(9) 0.87790(8) 0.54463(6) 0.0188(2) Uani 1 1 d . .
O11 O 0.25438(11) 0.82882(10) 0.62240(6) 0.0314(3) Uani 1 1 d . .
O12 O 0.50510(11) 0.93645(12) 0.48403(8) 0.0417(4) Uani 1 1 d . .
C1 C 0.41692(15) 1.07337(13) 0.62038(9) 0.0248(4) Uani 1 1 d . .
H52 H 0.3406 1.0553 0.6261 0.030 Uiso 1 1 calc R U
C2 C 0.47979(16) 0.99784(13) 0.59105(10) 0.0288(4) Uani 1 1 d . .
H50 H 0.5556 1.0160 0.5878 0.035 Uiso 1 1 calc R U
H51 H 0.4764 0.9477 0.6221 0.035 Uiso 1 1 calc R U
C3 C 0.44451(14) 0.96613(12) 0.52454(10) 0.0241(4) Uani 1 1 d . .
C4 C 0.29751(14) 0.94458(11) 0.45112(8) 0.0195(3) Uani 1 1 d . .
H46 H 0.3555 0.9545 0.4181 0.023 Uiso 1 1 calc R U
C5 C 0.27145(13) 0.84604(10) 0.45155(8) 0.0159(3) Uani 1 1 d . .
H45 H 0.3383 0.8141 0.4640 0.019 Uiso 1 1 calc R U
C6 C 0.23673(12) 0.81179(10) 0.38268(8) 0.0151(3) Uani 1 1 d . .
H44 H 0.2030 0.8615 0.3581 0.018 Uiso 1 1 calc R U
C7 C 0.14920(13) 0.74298(10) 0.39808(8) 0.0157(3) Uani 1 1 d . .
H43 H 0.1873 0.6901 0.4157 0.019 Uiso 1 1 calc R U
C8 C 0.09323(13) 0.71336(10) 0.33644(8) 0.0175(3) Uani 1 1 d . .
C9 C 0.17118(13) 0.67792(11) 0.28633(8) 0.0179(3) Uani 1 1 d . .
H12 H 0.1337 0.6640 0.2441 0.022 Uiso 1 1 calc R U
C10 C 0.22701(14) 0.52707(11) 0.27460(9) 0.0206(3) Uani 1 1 d . .
C11 C 0.28845(15) 0.45989(12) 0.31018(9) 0.0233(4) Uani 1 1 d . .
H11 H 0.3273 0.4790 0.3478 0.028 Uiso 1 1 calc R U
C12 C 0.29513(14) 0.37442(12) 0.29488(9) 0.0222(4) Uani 1 1 d . .
C13 C 0.36142(16) 0.31413(12) 0.33774(10) 0.0278(4) Uani 1 1 d . .
H7 H 0.3996 0.3498 0.3710 0.033 Uiso 1 1 calc R U
H6 H 0.4158 0.2846 0.3100 0.033 Uiso 1 1 calc R U
C14 C 0.2956(2) 0.2450(2) 0.37262(17) 0.0628(8) Uani 1 1 d . .
H2 H 0.2427 0.2736 0.4010 0.094 Uiso 1 1 calc R U
H4 H 0.3426 0.2080 0.3996 0.094 Uiso 1 1 calc R U
H5 H 0.2589 0.2084 0.3399 0.094 Uiso 1 1 calc R U
C15 C 0.4635(2) 1.09896(19) 0.68681(12) 0.0445(6) Uani 1 1 d . .
H3 H 0.5392 1.1139 0.6815 0.067 Uiso 1 1 calc R U
H54 H 0.4565 1.0495 0.7175 0.067 Uiso 1 1 calc R U
H53 H 0.4248 1.1499 0.7042 0.067 Uiso 1 1 calc R U
C16 C 0.23879(17) 0.33142(13) 0.23890(11) 0.0320(4) Uani 1 1 d . .
H10 H 0.2012 0.3761 0.2129 0.048 Uiso 1 1 calc R U
H8 H 0.1872 0.2887 0.2560 0.048 Uiso 1 1 calc R U
H9 H 0.2909 0.3012 0.2109 0.048 Uiso 1 1 calc R U
C17 C 0.26189(13) 0.74337(11) 0.27431(8) 0.0162(3) Uani 1 1 d . .
H26 H 0.2317 0.7977 0.2537 0.019 Uiso 1 1 calc R U
C18 C 0.32467(14) 0.72293(11) 0.16468(8) 0.0197(3) Uani 1 1 d . .
C19 C 0.40414(14) 0.67584(12) 0.12349(9) 0.0215(4) Uani 1 1 d . .
C20 C 0.42412(15) 0.70231(14) 0.06193(9) 0.0278(4) Uani 1 1 d . .
H16 H 0.4737 0.6677 0.0378 0.033 Uiso 1 1 calc R U
C21 C 0.37818(18) 0.77963(15) 0.02621(10) 0.0354(5) Uani 1 1 d . .
H13 H 0.3030 0.7681 0.0157 0.053 Uiso 1 1 calc R U
H14 H 0.4182 0.7895 -0.0146 0.053 Uiso 1 1 calc R U
H15 H 0.3832 0.8320 0.0542 0.053 Uiso 1 1 calc R U
C22 C 0.46056(16) 0.59830(13) 0.15451(10) 0.0280(4) Uani 1 1 d . .
H18 H 0.5068 0.5702 0.1217 0.042 Uiso 1 1 calc R U
H17 H 0.4075 0.5558 0.1702 0.042 Uiso 1 1 calc R U
H19 H 0.5040 0.6186 0.1917 0.042 Uiso 1 1 calc R U
C23 C 0.32108(13) 0.76886(10) 0.33772(8) 0.0154(3) Uani 1 1 d . .
H25 H 0.3461 0.7136 0.3595 0.018 Uiso 1 1 calc R U
C24 C 0.41852(13) 0.82455(11) 0.32225(8) 0.0183(3) Uani 1 1 d . .
C25 C 0.50999(14) 0.82074(13) 0.36763(9) 0.0231(4) Uani 1 1 d . .
H21 H 0.5559 0.8735 0.3712 0.028 Uiso 1 1 calc R U
H20 H 0.5014 0.7869 0.4090 0.028 Uiso 1 1 calc R U
C26 C 0.40458(15) 0.90367(12) 0.27835(9) 0.0240(4) Uani 1 1 d . .
H22 H 0.4730 0.9345 0.2741 0.036 Uiso 1 1 calc R U
H24 H 0.3515 0.9434 0.2977 0.036 Uiso 1 1 calc R U
H23 H 0.3802 0.8846 0.2347 0.036 Uiso 1 1 calc R U
C27 C -0.01068(14) 0.71628(12) 0.32428(9) 0.0230(4) Uani 1 1 d . .
H27 H -0.0583 0.7390 0.3565 0.028 Uiso 1 1 calc R U
H28 H -0.0376 0.6956 0.2833 0.028 Uiso 1 1 calc R U
C28 C 0.08848(13) 0.78171(11) 0.45551(8) 0.0168(3) Uani 1 1 d . .
H42 H 0.0437 0.7366 0.4785 0.020 Uiso 1 1 calc R U
C29 C -0.06474(13) 0.87373(11) 0.46759(8) 0.0174(3) Uani 1 1 d . .
C30 C -0.12126(13) 0.95407(11) 0.44111(9) 0.0206(3) Uani 1 1 d . .
H37 H -0.0933 0.9673 0.3960 0.025 Uiso 1 1 calc R U
C31 C -0.24059(15) 0.93609(14) 0.43655(12) 0.0344(5) Uani 1 1 d . .
H29 H -0.2526 0.8814 0.4121 0.052 Uiso 1 1 calc R U
H31 H -0.2757 0.9849 0.4136 0.052 Uiso 1 1 calc R U
H30 H -0.2704 0.9304 0.4810 0.052 Uiso 1 1 calc R U
C32 C -0.09647(16) 1.03225(13) 0.48681(11) 0.0309(4) Uani 1 1 d . .
H35 H -0.1306 1.0220 0.5301 0.037 Uiso 1 1 calc R U
H36 H -0.0183 1.0356 0.4939 0.037 Uiso 1 1 calc R U
C33 C -0.1354(2) 1.11917(15) 0.45930(16) 0.0500(6) Uani 1 1 d . .
H33 H -0.1039 1.1287 0.4157 0.075 Uiso 1 1 calc R U
H34 H -0.1140 1.1670 0.4889 0.075 Uiso 1 1 calc R U
H32 H -0.2134 1.1180 0.4555 0.075 Uiso 1 1 calc R U
C34 C 0.18071(13) 0.81376(11) 0.49878(8) 0.0163(3) Uani 1 1 d . .
H41 H 0.2084 0.7625 0.5245 0.020 Uiso 1 1 calc R U
C35 C 0.18276(15) 0.87615(12) 0.60596(8) 0.0230(4) Uani 1 1 d . .
C36 C 0.12503(19) 0.93950(16) 0.64964(10) 0.0361(5) Uani 1 1 d . .
H39 H 0.0534 0.9169 0.6592 0.054 Uiso 1 1 calc R U
H40 H 0.1192 0.9965 0.6274 0.054 Uiso 1 1 calc R U
H38 H 0.1647 0.9466 0.6909 0.054 Uiso 1 1 calc R U
C37 C 0.20769(16) 1.00876(12) 0.43616(9) 0.0250(4) Uani 1 1 d . .
H47 H 0.1516 1.0029 0.4695 0.037 Uiso 1 1 calc R U
H48 H 0.1779 0.9959 0.3925 0.037 Uiso 1 1 calc R U
H49 H 0.2357 1.0689 0.4367 0.037 Uiso 1 1 calc R U

loop_
_atom_site_aniso_label
_atom_site_aniso_U_11
_atom_site_aniso_U_22
_atom_site_aniso_U_33
_atom_site_aniso_U_23
_atom_site_aniso_U_13
_atom_site_aniso_U_12
O1 0.0371(8) 0.0218(6) 0.0385(8) -0.0015(6) 0.0107(6) 0.0019(6)
O2 0.0227(6) 0.0234(6) 0.0195(6) -0.0064(5) -0.0005(5) -0.0025(5)
O3 0.0254(6) 0.0151(5) 0.0172(5) -0.0017(5) -0.0023(5) 0.0015(5)
O4 0.0476(8) 0.0267(7) 0.0254(7) -0.0087(6) -0.0124(6) 0.0091(6)
O5 0.0195(5) 0.0208(6) 0.0137(5) -0.0014(5) 0.0007(4) 0.0034(4)
O6 0.0411(8) 0.0408(8) 0.0172(6) 0.0014(6) -0.0011(6) 0.0198(7)
O7 0.0183(6) 0.0328(7) 0.0213(6) -0.0049(5) 0.0031(5) 0.0021(5)
O8 0.0161(5) 0.0169(5) 0.0165(5) 0.0023(4) 0.0015(4) 0.0016(4)
O9 0.0227(6) 0.0238(6) 0.0242(6) 0.0051(5) 0.0067(5) 0.0019(5)
O10 0.0195(5) 0.0205(6) 0.0164(5) -0.0031(5) 0.0008(5) 0.0034(4)
O11 0.0325(7) 0.0403(8) 0.0213(6) 0.0015(6) -0.0078(6) 0.0046(6)
O12 0.0240(7) 0.0613(10) 0.0398(8) -0.0212(8) 0.0004(6) 0.0029(7)
C1 0.0219(8) 0.0282(9) 0.0243(9) -0.0026(7) -0.0019(7) -0.0004(7)
C2 0.0284(9) 0.0274(9) 0.0307(10) -0.0057(8) -0.0099(8) 0.0051(8)
C3 0.0233(9) 0.0208(8) 0.0281(9) -0.0014(7) -0.0023(8) -0.0002(7)
C4 0.0224(8) 0.0198(8) 0.0163(8) -0.0033(7) 0.0003(6) -0.0027(6)
C5 0.0158(7) 0.0167(7) 0.0153(7) -0.0002(6) 0.0006(6) 0.0014(6)
C6 0.0149(7) 0.0153(7) 0.0152(7) 0.0015(6) -0.0005(6) 0.0008(6)
C7 0.0165(7) 0.0149(7) 0.0157(7) 0.0016(6) 0.0002(6) -0.0007(6)
C8 0.0207(8) 0.0150(7) 0.0169(7) 0.0006(6) 0.0000(6) -0.0013(6)
C9 0.0197(8) 0.0175(8) 0.0165(8) -0.0008(7) -0.0039(6) 0.0003(6)
C10 0.0239(8) 0.0182(8) 0.0197(8) -0.0042(7) 0.0009(7) -0.0017(6)
C11 0.0284(9) 0.0213(8) 0.0202(8) -0.0022(7) -0.0016(7) -0.0004(7)
C12 0.0218(8) 0.0209(8) 0.0239(8) -0.0020(7) 0.0071(7) -0.0004(7)
C13 0.0332(10) 0.0212(8) 0.0291(9) 0.0027(8) 0.0063(8) 0.0044(8)
C14 0.0496(15) 0.0598(17) 0.079(2) 0.0411(16) 0.0147(14) 0.0026(13)
C15 0.0393(12) 0.0590(15) 0.0353(11) -0.0210(11) -0.0119(9) 0.0134(11)
C16 0.0308(9) 0.0249(9) 0.0402(11) -0.0132(8) -0.0015(9) 0.0025(8)
C17 0.0178(7) 0.0167(7) 0.0142(7) 0.0000(6) 0.0012(6) 0.0029(6)
C18 0.0227(8) 0.0203(8) 0.0161(8) -0.0014(7) -0.0016(6) -0.0001(7)
C19 0.0221(8) 0.0242(8) 0.0183(8) -0.0048(7) 0.0000(7) -0.0001(7)
C20 0.0262(9) 0.0353(10) 0.0218(9) -0.0053(8) 0.0023(7) -0.0022(8)
C21 0.0388(11) 0.0465(12) 0.0210(9) 0.0095(9) 0.0007(8) -0.0052(10)
C22 0.0312(9) 0.0257(9) 0.0271(9) -0.0033(8) 0.0041(8) 0.0080(8)
C23 0.0175(7) 0.0150(7) 0.0137(7) 0.0007(6) 0.0004(6) 0.0009(6)
C24 0.0184(8) 0.0211(8) 0.0153(7) -0.0019(6) 0.0028(6) 0.0002(7)
C25 0.0180(8) 0.0311(9) 0.0201(8) -0.0046(7) 0.0010(7) -0.0005(7)
C26 0.0283(9) 0.0232(8) 0.0205(8) 0.0033(7) 0.0017(7) -0.0069(7)
C27 0.0212(8) 0.0250(9) 0.0230(8) -0.0027(7) -0.0022(7) -0.0017(7)
C28 0.0173(7) 0.0155(7) 0.0174(7) 0.0031(6) 0.0006(6) 0.0013(6)
C29 0.0156(7) 0.0196(8) 0.0171(7) -0.0016(7) 0.0001(6) -0.0021(6)
C30 0.0176(8) 0.0222(8) 0.0220(8) 0.0021(7) 0.0005(6) 0.0030(7)
C31 0.0208(9) 0.0309(10) 0.0517(13) 0.0061(9) -0.0089(9) 0.0013(8)
C32 0.0278(9) 0.0235(9) 0.0413(11) -0.0049(8) -0.0084(9) 0.0049(7)
C33 0.0475(13) 0.0246(10) 0.0777(18) -0.0048(11) -0.0177(13) 0.0092(9)
C34 0.0178(7) 0.0170(7) 0.0143(8) 0.0006(6) 0.0014(6) 0.0030(6)
C35 0.0251(9) 0.0284(9) 0.0154(8) -0.0005(7) 0.0017(7) -0.0041(7)
C36 0.0419(12) 0.0429(11) 0.0233(9) -0.0104(9) 0.0035(9) 0.0011(10)
C37 0.0317(10) 0.0156(8) 0.0276(9) 0.0011(7) -0.0008(8) 0.0016(7)

loop_
_atom_type_symbol
_atom_type_description
_atom_type_scat_dispersion_real
_atom_type_scat_dispersion_imag
_atom_type_scat_source
C C 0.0181 0.0091 'International Tables Vol C Tables 4.2.6.8 and 6.1.1.4'
H H 0.0000 0.0000 'International Tables Vol C Tables 4.2.6.8 and 6.1.1.4'
O O 0.0492 0.0322 'International Tables Vol C Tables 4.2.6.8 and 6.1.1.4'

loop_
_geom_angle_atom_site_label_1
_geom_angle_atom_site_label_2
_geom_angle_atom_site_label_3
_geom_angle
C1 O1 H1 104.3(18)
C3 O2 C4 116.97(14)
C10 O3 C9 118.04(13)
C18 O5 C17 116.80(13)
C25 O7 C24 60.90(10)
C29 O8 C28 116.79(12)
C35 O10 C34 116.69(13)
O1 C1 C2 107.39(16)
O1 C1 C15 110.93(18)
C2 C1 C15 110.11(16)
O1 C1 H52 109.5
C2 C1 H52 109.5
C15 C1 H52 109.5
C3 C2 C1 116.41(16)
C3 C2 H50 108.2
C1 C2 H50 108.2
C3 C2 H51 108.2
C1 C2 H51 108.2
H50 C2 H51 107.3
O12 C3 O2 123.36(18)
O12 C3 C2 123.28(17)
O2 C3 C2 113.30(16)
O2 C4 C37 105.38(14)
O2 C4 C5 109.47(13)
C37 C4 C5 118.14(14)
O2 C4 H46 107.8
C37 C4 H46 107.8
C5 C4 H46 107.8
C4 C5 C6 112.46(13)
C4 C5 C34 117.66(13)
C6 C5 C34 104.06(12)
C4 C5 H45 107.4
C6 C5 H45 107.4
C34 C5 H45 107.4
C23 C6 C7 108.56(13)
C23 C6 C5 118.89(13)
C7 C6 C5 104.07(12)
C23 C6 H44 108.3
C7 C6 H44 108.3
C5 C6 H44 108.3
C8 C7 C28 121.64(14)
C8 C7 C6 111.38(13)
C28 C7 C6 104.38(13)
C8 C7 H43 106.1
C28 C7 H43 106.1
C6 C7 H43 106.1
C27 C8 C7 127.06(16)
C27 C8 C9 121.42(16)
C7 C8 C9 111.52(14)
O3 C9 C8 107.46(13)
O3 C9 C17 107.04(13)
C8 C9 C17 110.80(13)
O3 C9 H12 110.5
C8 C9 H12 110.5
C17 C9 H12 110.5
O4 C10 O3 122.92(16)
O4 C10 C11 128.84(16)
O3 C10 C11 108.23(15)
C12 C11 C10 126.44(17)
C12 C11 H11 116.8
C10 C11 H11 116.8
C11 C12 C16 125.02(17)
C11 C12 C13 119.31(17)
C16 C12 C13 115.64(16)
C12 C13 C14 113.11(19)
C12 C13 H7 109.0
C14 C13 H7 109.0
C12 C13 H6 109.0
C14 C13 H6 109.0
H7 C13 H6 107.8
C13 C14 H2 109.5
C13 C14 H4 109.5
H2 C14 H4 109.5
C13 C14 H5 109.5
H2 C14 H5 109.5
H4 C14 H5 109.5
C1 C15 H3 109.5
C1 C15 H54 109.5
H3 C15 H54 109.5
C1 C15 H53 109.5
H3 C15 H53 109.5
H54 C15 H53 109.5
C12 C16 H10 109.5
C12 C16 H8 109.5
H10 C16 H8 109.5
C12 C16 H9 109.5
H10 C16 H9 109.5
H8 C16 H9 109.5
O5 C17 C9 108.13(13)
O5 C17 C23 108.96(12)
C9 C17 C23 112.89(13)
O5 C17 H26 108.9
C9 C17 H26 108.9
C23 C17 H26 108.9
O6 C18 O5 122.64(16)
O6 C18 C19 125.95(16)
O5 C18 C19 111.40(14)
C20 C19 C18 120.46(17)
C20 C19 C22 122.48(17)
C18 C19 C22 117.07(15)
C19 C20 C21 128.15(18)
C19 C20 H16 115.9
C21 C20 H16 115.9
C20 C21 H13 109.5
C20 C21 H14 109.5
H13 C21 H14 109.5
C20 C21 H15 109.5
H13 C21 H15 109.5
H14 C21 H15 109.5
C19 C22 H18 109.5
C19 C22 H17 109.5
H18 C22 H17 109.5
C19 C22 H19 109.5
H18 C22 H19 109.5
H17 C22 H19 109.5
C24 C23 C17 110.82(13)
C24 C23 C6 115.89(13)
C17 C23 C6 105.84(13)
C24 C23 H25 108.0
C17 C23 H25 108.0
C6 C23 H25 108.0
O7 C24 C25 59.44(11)
O7 C24 C26 113.50(14)
C25 C24 C26 119.46(15)
O7 C24 C23 112.80(14)
C25 C24 C23 118.29(15)
C26 C24 C23 118.35(14)
O7 C25 C24 59.67(10)
O7 C25 H21 117.8
C24 C25 H21 117.8
O7 C25 H20 117.8
C24 C25 H20 117.8
H21 C25 H20 114.9
C24 C26 H22 109.5
C24 C26 H24 109.5
H22 C26 H24 109.5
C24 C26 H23 109.5
H22 C26 H23 109.5
H24 C26 H23 109.5
C8 C27 H27 120.0
C8 C27 H28 120.0
H27 C27 H28 120.0
O8 C28 C7 109.74(13)
O8 C28 C34 109.97(13)
C7 C28 C34 100.81(13)
O8 C28 H42 111.9
C7 C28 H42 111.9
C34 C28 H42 111.9
O9 C29 O8 123.75(15)
O9 C29 C30 124.55(15)
O8 C29 C30 111.70(14)
C29 C30 C31 109.63(15)
C29 C30 C32 108.42(14)
C31 C30 C32 111.92(16)
C29 C30 H37 108.9
C31 C30 H37 108.9
C32 C30 H37 108.9
C30 C31 H29 109.5
C30 C31 H31 109.5
H29 C31 H31 109.5
C30 C31 H30 109.5
H29 C31 H30 109.5
H31 C31 H30 109.5
C33 C32 C30 112.77(18)
C33 C32 H35 109.0
C30 C32 H35 109.0
C33 C32 H36 109.0
C30 C32 H36 109.0
H35 C32 H36 107.8
C32 C33 H33 109.5
C32 C33 H34 109.5
H33 C33 H34 109.5
C32 C33 H32 109.5
H33 C33 H32 109.5
H34 C33 H32 109.5
O10 C34 C28 109.06(13)
O10 C34 C5 115.78(13)
C28 C34 C5 107.20(13)
O10 C34 H41 108.2
C28 C34 H41 108.2
C5 C34 H41 108.2
O11 C35 O10 123.98(16)
O11 C35 C36 125.74(17)
O10 C35 C36 110.26(16)
C35 C36 H39 109.5
C35 C36 H40 109.5
H39 C36 H40 109.5
C35 C36 H38 109.5
H39 C36 H38 109.5
H40 C36 H38 109.5
C4 C37 H47 109.5
C4 C37 H48 109.5
H47 C37 H48 109.5
C4 C37 H49 109.5
H47 C37 H49 109.5
H48 C37 H49 109.5

loop_
_geom_bond_atom_site_label_1
_geom_bond_atom_site_label_2
_geom_bond_distance
O1 C1 1.429(2)
O1 H1 0.91(3)
O2 C3 1.340(2)
O2 C4 1.462(2)
O3 C10 1.363(2)
O3 C9 1.448(2)
O4 C10 1.203(2)
O5 C18 1.348(2)
O5 C17 1.4454(19)
O6 C18 1.208(2)
O7 C25 1.449(2)
O7 C24 1.452(2)
O8 C29 1.353(2)
O8 C28 1.4487(19)
O9 C29 1.204(2)
O10 C35 1.350(2)
O10 C34 1.437(2)
O11 C35 1.197(2)
O12 C3 1.206(2)
C1 C2 1.514(3)
C1 C15 1.519(3)
C1 H52 1.0000
C2 C3 1.500(3)
C2 H50 0.9900
C2 H51 0.9900
C4 C37 1.519(2)
C4 C5 1.534(2)
C4 H46 1.0000
C5 C6 1.553(2)
C5 C34 1.565(2)
C5 H45 1.0000
C6 C23 1.540(2)
C6 C7 1.547(2)
C6 H44 1.0000
C7 C8 1.503(2)
C7 C28 1.511(2)
C7 H43 1.0000
C8 C27 1.324(3)
C8 C9 1.508(2)
C9 C17 1.529(2)
C9 H12 1.0000
C10 C11 1.468(3)
C11 C12 1.339(3)
C11 H11 0.9500
C12 C16 1.488(3)
C12 C13 1.512(3)
C13 C14 1.512(3)
C13 H7 0.9900
C13 H6 0.9900
C14 H2 0.9800
C14 H4 0.9800
C14 H5 0.9800
C15 H3 0.9800
C15 H54 0.9800
C15 H53 0.9800
C16 H10 0.9800
C16 H8 0.9800
C16 H9 0.9800
C17 C23 1.535(2)
C17 H26 1.0000
C18 C19 1.483(2)
C19 C20 1.336(3)
C19 C22 1.512(3)
C20 C21 1.496(3)
C20 H16 0.9500
C21 H13 0.9800
C21 H14 0.9800
C21 H15 0.9800
C22 H18 0.9800
C22 H17 0.9800
C22 H19 0.9800
C23 C24 1.517(2)
C23 H25 1.0000
C24 C25 1.470(2)
C24 C26 1.507(2)
C25 H21 0.9900
C25 H20 0.9900
C26 H22 0.9800
C26 H24 0.9800
C26 H23 0.9800
C27 H27 0.9500
C27 H28 0.9500
C28 C34 1.530(2)
C28 H42 1.0000
C29 C30 1.511(2)
C30 C31 1.521(2)
C30 C32 1.539(3)
C30 H37 1.0000
C31 H29 0.9800
C31 H31 0.9800
C31 H30 0.9800
C32 C33 1.515(3)
C32 H35 0.9900
C32 H36 0.9900
C33 H33 0.9800
C33 H34 0.9800
C33 H32 0.9800
C34 H41 1.0000
C35 C36 1.495(3)
C36 H39 0.9800
C36 H40 0.9800
C36 H38 0.9800
C37 H47 0.9800
C37 H48 0.9800
C37 H49 0.9800

loop_
_geom_hbond_atom_site_label_D
_geom_hbond_atom_site_label_H
_geom_hbond_atom_site_label_A
_geom_hbond_distance_DH
_geom_hbond_distance_HA
_geom_hbond_distance_DA
_geom_hbond_angle_DHA
_geom_hbond_site_symmetry_A
C37 H47 O10 0.98 2.44 3.083(2) 122.8 .
C5 H45 O9 1.00 2.40 3.241(2) 141.7 2_566
O1 H1 O6 0.91(3) 2.08(3) 2.936(2) 156(3) 4_575
C37 H47 O10 0.98 2.44 3.083(2) 122.8 .
C5 H45 O9 1.00 2.40 3.241(2) 141.7 2_566
O1 H1 O6 0.91(3) 2.08(3) 2.936(2) 156(3) 4_575
C37 H47 O10 0.98 2.44 3.083(2) 122.8 .
C5 H45 O9 1.00 2.40 3.241(2) 141.7 2_566
O1 H1 O6 0.91(3) 2.08(3) 2.936(2) 156(3) 4_575
C37 H47 O10 0.98 2.44 3.083(2) 122.8 .
C5 H45 O9 1.00 2.40 3.241(2) 141.7 2_566
O1 H1 O6 0.91(3) 2.08(3) 2.936(2) 156(3) 4_575
C37 H47 O10 0.98 2.44 3.083(2) 122.8 .
C5 H45 O9 1.00 2.40 3.241(2) 141.7 2_566
O1 H1 O6 0.91(3) 2.08(3) 2.936(2) 156(3) 4_575
O1 H1 O6 0.91(3) 2.08(3) 2.936(2) 156(3) 4_575
C5 H45 O9 1.00 2.40 3.241(2) 141.7 2_566
C37 H47 O10 0.98 2.44 3.083(2) 122.8 .
O1 H1 O6 0.91(3) 2.08(3) 2.936(2) 156(3) 4_575
C5 H45 O9 1.00 2.40 3.241(2) 141.7 2_566
C37 H47 O10 0.98 2.44 3.083(2) 122.8 .
O1 H1 O6 0.91(3) 2.08(3) 2.936(2) 156(3) 4_575
C5 H45 O9 1.00 2.40 3.241(2) 141.7 2_566
C37 H47 O10 0.98 2.44 3.083(2) 122.8 .

loop_
_geom_torsion_atom_site_label_1
_geom_torsion_atom_site_label_2
_geom_torsion_atom_site_label_3
_geom_torsion_atom_site_label_4
_geom_torsion
O1 C1 C2 C3 -58.0(2)
C15 C1 C2 C3 -178.89(19)
C4 O2 C3 O12 -5.4(3)
C4 O2 C3 C2 177.35(15)
C1 C2 C3 O12 147.9(2)
C1 C2 C3 O2 -34.8(2)
C3 O2 C4 C37 -141.31(16)
C3 O2 C4 C5 90.66(17)
O2 C4 C5 C6 -175.01(12)
C37 C4 C5 C6 64.45(19)
O2 C4 C5 C34 64.10(18)
C37 C4 C5 C34 -56.4(2)
C4 C5 C6 C23 95.71(17)
C34 C5 C6 C23 -135.88(14)
C4 C5 C6 C7 -143.42(13)
C34 C5 C6 C7 -15.01(15)
C23 C6 C7 C8 -61.84(17)
C5 C6 C7 C8 170.61(13)
C23 C6 C7 C28 165.17(13)
C5 C6 C7 C28 37.61(15)
C28 C7 C8 C27 -0.3(3)
C6 C7 C8 C27 -123.97(19)
C28 C7 C8 C9 179.53(14)
C6 C7 C8 C9 55.86(17)
C10 O3 C9 C8 134.56(15)
C10 O3 C9 C17 -106.38(16)
C27 C8 C9 O3 -115.28(17)
C7 C8 C9 O3 64.88(17)
C27 C8 C9 C17 128.10(17)
C7 C8 C9 C17 -51.74(18)
C9 O3 C10 O4 -5.4(3)
C9 O3 C10 C11 173.44(14)
O4 C10 C11 C12 -16.2(3)
O3 C10 C11 C12 165.00(18)
C10 C11 C12 C16 -1.3(3)
C10 C11 C12 C13 -179.24(17)
C11 C12 C13 C14 115.1(2)
C16 C12 C13 C14 -63.0(3)
C18 O5 C17 C9 94.85(16)
C18 O5 C17 C23 -142.10(14)
O3 C9 C17 O5 59.75(16)
C8 C9 C17 O5 176.63(13)
O3 C9 C17 C23 -60.87(16)
C8 C9 C17 C23 56.01(17)
C17 O5 C18 O6 2.5(2)
C17 O5 C18 C19 -178.13(14)
O6 C18 C19 C20 16.8(3)
O5 C18 C19 C20 -162.57(16)
O6 C18 C19 C22 -163.56(18)
O5 C18 C19 C22 17.0(2)
C18 C19 C20 C21 2.5(3)
C22 C19 C20 C21 -177.10(19)
O5 C17 C23 C24 52.73(17)
C9 C17 C23 C24 172.88(13)
O5 C17 C23 C6 179.14(12)
C9 C17 C23 C6 -60.71(16)
C7 C6 C23 C24 -174.89(13)
C5 C6 C23 C24 -56.32(19)
C7 C6 C23 C17 61.86(16)
C5 C6 C23 C17 -179.57(13)
C25 O7 C24 C26 111.47(17)
C25 O7 C24 C23 -110.42(16)
C17 C23 C24 O7 -84.98(16)
C6 C23 C24 O7 154.41(13)
C17 C23 C24 C25 -151.40(15)
C6 C23 C24 C25 88.00(19)
C17 C23 C24 C26 50.93(19)
C6 C23 C24 C26 -69.68(19)
C26 C24 C25 O7 -101.44(17)
C23 C24 C25 O7 101.14(16)
C29 O8 C28 C7 152.03(14)
C29 O8 C28 C34 -97.95(15)
C8 C7 C28 O8 -55.26(19)
C6 C7 C28 O8 71.61(15)
C8 C7 C28 C34 -171.23(14)
C6 C7 C28 C34 -44.36(15)
C28 O8 C29 O9 -1.6(2)
C28 O8 C29 C30 178.09(13)
O9 C29 C30 C31 -44.6(2)
O8 C29 C30 C31 135.77(16)
O9 C29 C30 C32 77.9(2)
O8 C29 C30 C32 -101.77(17)
C29 C30 C32 C33 171.32(18)
C31 C30 C32 C33 -67.6(2)
C35 O10 C34 C28 142.32(14)
C35 O10 C34 C5 -96.72(17)
O8 C28 C34 O10 45.06(16)
C7 C28 C34 O10 160.86(12)
O8 C28 C34 C5 -81.01(15)
C7 C28 C34 C5 34.80(16)
C4 C5 C34 O10 -8.9(2)
C6 C5 C34 O10 -134.07(14)
C4 C5 C34 C28 113.04(15)
C6 C5 C34 C28 -12.12(16)
C34 O10 C35 O11 4.9(2)
C34 O10 C35 C36 -173.63(15)
